data_2220239
loop_
_publ_author_name
'Liu, Shan'
'Liu, Jing-Ning'
'Jiang, Peng'
'Chu, Qing-Yan'
'Zhu, Hong-Jun'

_publ_section_title
;3,7-Dihydroxy-3,7-diphenyl-2<i>H</i>,6<i>H</i>-pyrrolo[3,4-<i>f</i>]isoindole-1,5(3<i>H</i>,7<i>H</i>)-dione
 methanol disolvate
;
_journal_coeditor_code HK2579
_journal_issue 12
_journal_name_full 'Acta Crystallographica Section E'
_journal_page_first o2479
_journal_paper_doi 10.1107/S1600536808039445
_journal_volume 64
_journal_year 2008
_chemical_formula_iupac 'C22 H16 N2 O4, 2C H4 O'
_chemical_formula_moiety 'C22 H16 N2 O4, 2(C H4 O)'
_chemical_formula_sum 'C24 H24 N2 O6'
_chemical_formula_weight 436.20
_chemical_name_systematic
;
3,7-Dihydroxy-3,7-diphenyl-2<i>H</i>,6<i>H</i>-pyrrolo[3,4-f]isoindole-
1,5(3<i>H</i>,7<i>H</i>)-dione methanol disolvate
;
_space_group_IT_number 15
_symmetry_cell_setting monoclinic
_symmetry_space_group_name_Hall '-C 2yc'
_symmetry_space_group_name_H-M 'C 1 2/c 1'
_atom_sites_solution_hydrogens geom
_atom_sites_solution_primary direct
_atom_sites_solution_secondary difmap
_audit_creation_method SHELXL-97
_cell_angle_alpha 90.00
_cell_angle_beta 106.59(3)
_cell_angle_gamma 90.00
_cell_formula_units_Z 4
_cell_length_a 17.767(4)
_cell_length_b 6.6300(13)
_cell_length_c 20.215(4)
_cell_measurement_reflns_used 25
_cell_measurement_temperature 298(2)
_cell_measurement_theta_max 12
_cell_measurement_theta_min 9
_cell_volume 2282.1(9)
_computing_cell_refinement 'CAD-4 Software (Enraf--Nonius, 1985)'
_computing_data_collection 'CAD-4 Software (Enraf--Nonius, 1985)'
_computing_data_reduction 'XCAD4 (Harms & Wocadlo, 1995)'
_computing_molecular_graphics 'SHELXTL (Sheldrick, 2008)'
_computing_publication_material 'SHELXTL (Sheldrick, 2008)'
_computing_structure_refinement 'SHELXL97 (Sheldrick, 2008)'
_computing_structure_solution 'SHELXS97 (Sheldrick, 2008)'
_diffrn_ambient_temperature 298(2)
_diffrn_measured_fraction_theta_full 0.998
_diffrn_measured_fraction_theta_max 0.998
_diffrn_measurement_device_type 'Enraf--Nonius CAD-4'
_diffrn_measurement_method \w/2\q
_diffrn_radiation_monochromator graphite
_diffrn_radiation_source 'fine-focus sealed tube'
_diffrn_radiation_type MoK\a
_diffrn_radiation_wavelength 0.71073
_diffrn_reflns_av_R_equivalents 0.0749
_diffrn_reflns_av_sigmaI/netI 0.1059
_diffrn_reflns_limit_h_max 21
_diffrn_reflns_limit_h_min -21
_diffrn_reflns_limit_k_max 8
_diffrn_reflns_limit_k_min 0
_diffrn_reflns_limit_l_max 24
_diffrn_reflns_limit_l_min -24
_diffrn_reflns_number 4477
_diffrn_reflns_theta_full 25.99
_diffrn_reflns_theta_max 25.99
_diffrn_reflns_theta_min 2.10
_diffrn_standards_decay_% 0
_diffrn_standards_interval_time 120
_diffrn_standards_number 3
_exptl_absorpt_coefficient_mu 0.092
_exptl_absorpt_correction_T_max 0.9909
_exptl_absorpt_correction_T_min 0.9729
_exptl_absorpt_correction_type psi-scan
_exptl_absorpt_process_details '(North <i>et al.</i>,  1968)'
_exptl_crystal_colour colorless
_exptl_crystal_density_diffrn 1.270
_exptl_crystal_density_method 'not measured'
_exptl_crystal_description block
_exptl_crystal_F_000 920
_exptl_crystal_size_max 0.30
_exptl_crystal_size_mid 0.20
_exptl_crystal_size_min 0.10
_refine_diff_density_max 0.206
_refine_diff_density_min -0.250
_refine_ls_extinction_method none
_refine_ls_goodness_of_fit_ref 1.039
_refine_ls_hydrogen_treatment mixed
_refine_ls_matrix_type full
_refine_ls_number_parameters 152
_refine_ls_number_reflns 2245
_refine_ls_number_restraints 0
_refine_ls_restrained_S_all 1.039
_refine_ls_R_factor_all 0.1576
_refine_ls_R_factor_gt 0.0705
_refine_ls_shift/su_max 0.000
_refine_ls_shift/su_mean 0.000
_refine_ls_structure_factor_coef Fsqd
_refine_ls_weighting_details 'calc w=1/[\s^2^(Fo^2^)+(0.0378P)^2^+1.8P] where P=(Fo^2^+2Fc^2^)/3'
_refine_ls_weighting_scheme calc
_refine_ls_wR_factor_gt 0.1286
_refine_ls_wR_factor_ref 0.1563
_reflns_number_gt 1050
_reflns_number_total 2245
_reflns_threshold_expression I>2\s(I)
_cod_data_source_file hk2579.cif
_cod_data_source_block I
_cod_original_sg_symbol_H-M 'C 2/c'
_cod_database_code 2220239
_cod_database_fobs_code 2220239

loop_
_symmetry_equiv_pos_as_xyz
'x, y, z'
'-x, y, -z+1/2'
'x+1/2, y+1/2, z'
'-x+1/2, y+1/2, -z+1/2'
'-x, -y, -z'
'x, -y, z-1/2'
'-x+1/2, -y+1/2, -z'
'x+1/2, -y+1/2, z-1/2'

loop_
_atom_site_type_symbol
_atom_site_label
_atom_site_fract_x
_atom_site_fract_y
_atom_site_fract_z
_atom_site_U_iso_or_equiv
_atom_site_adp_type
_atom_site_calc_flag
_atom_site_refinement_flags
_atom_site_occupancy
N N 0.10301(18) 0.4308(5) 0.49495(17) 0.0429(13) Uani d . 1
H H 0.060(2) 0.372(5) 0.4881(17) 0.042(11) Uiso d . 1
O O1 0.04932(13) 0.7469(4) 0.51464(13) 0.0451(7) Uani d . 1
H H1 0.0443 0.7801 0.4745 0.068 Uiso calc R 1
O O2 0.15728(14) 0.2655(4) 0.41962(14) 0.0537(8) Uani d . 1
O O3 0.05976(17) 0.9420(4) 0.40414(15) 0.0657(9) Uani d . 1
H H3 0.0982 1.0163 0.4117 0.099 Uiso calc R 1
C C1 0.0891(3) 0.6807(7) 0.6511(2) 0.0689(14) Uani d . 1
H H1B 0.0549 0.7834 0.6302 0.083 Uiso calc R 1
C C2 0.1022(3) 0.6438(10) 0.7205(3) 0.0911(18) Uani d . 1
H H2A 0.0771 0.7224 0.7459 0.109 Uiso calc R 1
C C3 0.1513(3) 0.4939(10) 0.7521(3) 0.0879(17) Uani d . 1
H H3A 0.1597 0.4684 0.7989 0.106 Uiso calc R 1
C C4 0.1878(3) 0.3827(8) 0.7149(3) 0.0908(17) Uani d . 1
H H4A 0.2218 0.2802 0.7362 0.109 Uiso calc R 1
C C5 0.1753(3) 0.4194(7) 0.6454(2) 0.0721(14) Uani d . 1
H H5A 0.2009 0.3412 0.6204 0.086 Uiso calc R 1
C C6 0.12522(19) 0.5704(6) 0.61275(19) 0.0404(10) Uani d . 1
C C7 0.11403(18) 0.6157(5) 0.53721(19) 0.0373(9) Uani d . 1
C C8 0.15509(19) 0.4032(6) 0.45934(19) 0.0392(9) Uani d . 1
C C9 0.21057(18) 0.5789(5) 0.47727(17) 0.0343(9) Uani d . 1
C C10 0.27381(18) 0.6211(5) 0.45295(18) 0.0364(9) Uani d . 1
H H10A 0.2892 0.5363 0.4225 0.044 Uiso calc R 1
C C11 0.31286(17) 0.7995(5) 0.47725(18) 0.0325(8) Uani d . 1
C C12 0.0478(4) 0.8537(9) 0.3413(3) 0.127(3) Uani d . 1
H H12A 0.0132 0.7406 0.3377 0.191 Uiso calc R 1
H H12B 0.0971 0.8085 0.3361 0.191 Uiso calc R 1
H H12C 0.0247 0.9497 0.3058 0.191 Uiso calc R 1

loop_
_atom_site_aniso_label
_atom_site_aniso_U_11
_atom_site_aniso_U_22
_atom_site_aniso_U_33
_atom_site_aniso_U_12
_atom_site_aniso_U_13
_atom_site_aniso_U_23
O1 0.0334(13) 0.0397(16) 0.0656(19) -0.0020(12) 0.0198(13) 0.0084(14)
O2 0.0631(17) 0.0341(16) 0.0733(19) -0.0195(14) 0.0342(15) -0.0183(15)
O3 0.078(2) 0.0487(19) 0.067(2) -0.0248(16) 0.0150(17) 0.0023(16)
N 0.037(2) 0.0300(19) 0.068(3) -0.0188(15) 0.0243(18) -0.0108(16)
C1 0.067(3) 0.080(4) 0.066(3) 0.022(3) 0.030(3) 0.006(3)
C2 0.088(4) 0.128(5) 0.065(4) 0.025(4) 0.034(3) -0.010(4)
C3 0.092(4) 0.116(5) 0.060(4) -0.015(4) 0.028(3) 0.011(4)
C4 0.118(5) 0.072(4) 0.075(4) 0.022(3) 0.017(3) 0.029(3)
C5 0.096(4) 0.049(3) 0.074(3) 0.020(3) 0.029(3) 0.006(3)
C6 0.0344(19) 0.036(2) 0.057(3) -0.0061(18) 0.0232(19) 0.001(2)
C7 0.0263(17) 0.0260(19) 0.063(3) -0.0051(16) 0.0189(18) -0.0024(19)
C8 0.039(2) 0.030(2) 0.051(2) -0.0055(18) 0.0179(19) 0.001(2)
C9 0.0321(18) 0.027(2) 0.044(2) -0.0042(16) 0.0120(17) -0.0015(18)
C10 0.0365(19) 0.0251(19) 0.053(2) -0.0032(17) 0.0222(17) -0.0049(18)
C11 0.0281(18) 0.0277(19) 0.045(2) -0.0066(15) 0.0161(16) -0.0002(17)
C12 0.223(8) 0.071(4) 0.077(4) -0.022(5) 0.026(5) -0.020(3)

loop_
_atom_type_symbol
_atom_type_description
_atom_type_scat_dispersion_real
_atom_type_scat_dispersion_imag
_atom_type_scat_source
C C 0.0033 0.0016 'International Tables Vol C Tables 4.2.6.8 and 6.1.1.4'
H H 0.0000 0.0000 'International Tables Vol C Tables 4.2.6.8 and 6.1.1.4'
N N 0.0061 0.0033 'International Tables Vol C Tables 4.2.6.8 and 6.1.1.4'
O O 0.0106 0.0060 'International Tables Vol C Tables 4.2.6.8 and 6.1.1.4'

loop_
_geom_angle_atom_site_label_1
_geom_angle_atom_site_label_2
_geom_angle_atom_site_label_3
_geom_angle_site_symmetry_1
_geom_angle_site_symmetry_3
_geom_angle
C8 N C7 . . 115.3(3)
C8 N H . . 126(2)
C7 N H . . 116(2)
C7 O1 H1 . . 109.5
C12 O3 H3 . . 109.5
C6 C1 C2 . . 121.2(5)
C6 C1 H1B . . 119.4
C2 C1 H1B . . 119.4
C3 C2 C1 . . 120.6(5)
C3 C2 H2A . . 119.7
C1 C2 H2A . . 119.7
C4 C3 C2 . . 119.1(5)
C4 C3 H3A . . 120.5
C2 C3 H3A . . 120.5
C3 C4 C5 . . 120.6(5)
C3 C4 H4A . . 119.7
C5 C4 H4A . . 119.7
C6 C5 C4 . . 120.7(4)
C6 C5 H5A . . 119.6
C4 C5 H5A . . 119.6
C1 C6 C5 . . 117.7(4)
C1 C6 C7 . . 121.6(4)
C5 C6 C7 . . 120.6(3)
O1 C7 N . . 111.4(3)
O1 C7 C6 . . 108.0(3)
N C7 C6 . . 112.2(3)
O1 C7 C11 . 7_566 111.9(3)
N C7 C11 . 7_566 100.1(3)
C6 C7 C11 . 7_566 113.3(3)
O2 C8 N . . 127.7(3)
O2 C8 C9 . . 126.5(3)
N C8 C9 . . 105.7(3)
C11 C9 C10 7_566 . 123.6(3)
C11 C9 C8 7_566 . 108.3(3)
C10 C9 C8 . . 128.1(3)
C9 C10 C11 . . 115.0(3)
C9 C10 H10A . . 122.5
C11 C10 H10A . . 122.5
C9 C11 C10 7_566 . 121.4(3)
C9 C11 C7 7_566 7_566 110.6(3)
C10 C11 C7 . 7_566 128.0(3)
O3 C12 H12A . . 109.5
O3 C12 H12B . . 109.5
H12A C12 H12B . . 109.5
O3 C12 H12C . . 109.5
H12A C12 H12C . . 109.5
H12B C12 H12C . . 109.5

loop_
_geom_bond_atom_site_label_1
_geom_bond_atom_site_label_2
_geom_bond_site_symmetry_2
_geom_bond_distance
N C8 . 1.337(4)
N C7 . 1.475(4)
N H . 0.84(4)
O1 H1 . 0.8200
O3 H3 . 0.8200
C1 C6 . 1.353(5)
C1 C2 . 1.377(6)
C1 H1B . 0.9300
C2 C3 . 1.357(7)
C2 H2A . 0.9300
C3 C4 . 1.344(7)
C3 H3A . 0.9300
C4 C5 . 1.380(6)
C4 H4A . 0.9300
C5 C6 . 1.376(5)
C5 H5A . 0.9300
C6 C7 . 1.512(5)
C7 O1 . 1.410(4)
C7 C11 7_566 1.518(4)
C8 O2 . 1.224(4)
C8 C9 . 1.502(5)
C9 C11 7_566 1.373(4)
C9 C10 . 1.378(4)
C10 C11 . 1.389(4)
C10 H10A . 0.9300
C11 C9 7_566 1.373(4)
C11 C7 7_566 1.518(4)
C12 O3 . 1.359(5)
C12 H12A . 0.9600
C12 H12B . 0.9600
C12 H12C . 0.9600

loop_
_geom_hbond_atom_site_label_D
_geom_hbond_atom_site_label_H
_geom_hbond_atom_site_label_A
_geom_hbond_site_symmetry_A
_geom_hbond_distance_DH
_geom_hbond_distance_HA
_geom_hbond_distance_DA
_geom_hbond_angle_DHA
_geom_hbond_publ_flag
O1 H1 O3 . 0.82 1.86 2.633(4) 156 yes
O3 H3 O2 1_565 0.82 1.94 2.719(4) 158 yes
N H O1 5_566 0.84(4) 2.08(4) 2.907(4) 170 yes
C1 H1B O1 . 0.93 2.32 2.681(5) 102 yes

loop_
_geom_torsion_atom_site_label_1
_geom_torsion_atom_site_label_2
_geom_torsion_atom_site_label_3
_geom_torsion_atom_site_label_4
_geom_torsion_site_symmetry_1
_geom_torsion_site_symmetry_4
_geom_torsion
C6 C1 C2 C3 . . -0.5(8)
C1 C2 C3 C4 . . 0.6(9)
C2 C3 C4 C5 . . -0.4(9)
C3 C4 C5 C6 . . 0.0(8)
C2 C1 C6 C5 . . 0.2(7)
C2 C1 C6 C7 . . -177.3(4)
C4 C5 C6 C1 . . 0.1(7)
C4 C5 C6 C7 . . 177.6(4)
C8 N C7 O1 . . 116.9(3)
C8 N C7 C6 . . -122.0(3)
C8 N C7 C11 . 7_566 -1.6(4)
C1 C6 C7 O1 . . -14.0(5)
C5 C6 C7 O1 . . 168.6(3)
C1 C6 C7 N . . -137.1(4)
C5 C6 C7 N . . 45.5(4)
C1 C6 C7 C11 . 7_566 110.5(4)
C5 C6 C7 C11 . 7_566 -66.9(4)
C7 N C8 O2 . . -178.1(4)
C7 N C8 C9 . . 1.1(4)
O2 C8 C9 C11 . 7_566 179.1(4)
N C8 C9 C11 . 7_566 -0.1(4)
O2 C8 C9 C10 . . 0.3(6)
N C8 C9 C10 . . -178.9(4)
C11 C9 C10 C11 7_566 . -0.7(6)
C8 C9 C10 C11 . . 177.9(3)
C9 C10 C11 C9 . 7_566 0.7(6)
C9 C10 C11 C7 . 7_566 177.4(3)
